data_7226692
loop_
_publ_author_name
'Niazi, Maryam'
'Shahsavari, Hamid R.'
'Golbon Haghighi, Mohsen'
'Halvagar, Mohammad Reza'
'Hatami, Samaneh'
'Notash, Behrouz'

_publ_section_title
;
 Carbon--Sulfur Bond Reductive Coupling from a Platinum(II) Thiolate
 Complex
;
_journal_name_full 'RSC Adv.'
_journal_paper_doi 10.1039/C6RA21756G
_journal_year 2016
_chemical_formula_moiety 'C29 H23 I N P Pt, 2 H2O'
_chemical_formula_sum 'C29 H27 I N O2 P Pt'
_chemical_formula_weight 774.48
_chemical_name_systematic
; 
 ? 
;
_space_group_IT_number 14
_symmetry_cell_setting monoclinic
_symmetry_space_group_name_Hall '-P 2ybc'
_symmetry_space_group_name_H-M 'P 1 21/c 1'
_atom_sites_solution_hydrogens geom
_atom_sites_solution_primary direct
_atom_sites_solution_secondary difmap
_audit_creation_method SHELXL-97
_audit_update_record
;
2016-03-04 deposited with the CCDC.
2016-09-30 downloaded from the CCDC.
;
_cell_angle_alpha 90.00
_cell_angle_beta 111.51(3)
_cell_angle_gamma 90.00
_cell_formula_units_Z 4
_cell_length_a 17.402(4)
_cell_length_b 9.3857(19)
_cell_length_c 17.827(4)
_cell_measurement_reflns_used 4763
_cell_measurement_temperature 298(2)
_cell_measurement_theta_max 25.00
_cell_measurement_theta_min 2.49
_cell_volume 2708.9(12)
_computing_cell_refinement 'X-Area (Stoe & Cie GmbH, 2005)'
_computing_data_collection 'X-Area (Stoe & Cie GmbH, 2005)'
_computing_data_reduction 'X-Area (Stoe & Cie GmbH, 2005)'
_computing_molecular_graphics 'ORTEP-3 for Windows (Farrugia, 1997)'
_computing_publication_material 'WinGX (Farrugia, 1999)'
_computing_structure_refinement 'SHELXL-97 (Sheldrick, 2008)'
_computing_structure_solution 'SHELXS-97 (Sheldrick, 2008)'
_diffrn_ambient_temperature 298(2)
_diffrn_detector_area_resol_mean '0.15 mm'
_diffrn_measured_fraction_theta_full 0.998
_diffrn_measured_fraction_theta_max 0.998
_diffrn_measurement_device_type 'STOE IPDS 2T'
_diffrn_measurement_method 'rotation method'
_diffrn_radiation_monochromator graphite
_diffrn_radiation_source 'fine-focus sealed tube'
_diffrn_radiation_type MoK\a
_diffrn_radiation_wavelength 0.71073
_diffrn_reflns_av_R_equivalents 0.2172
_diffrn_reflns_av_sigmaI/netI 0.2475
_diffrn_reflns_limit_h_max 20
_diffrn_reflns_limit_h_min -20
_diffrn_reflns_limit_k_max 10
_diffrn_reflns_limit_k_min -11
_diffrn_reflns_limit_l_max 21
_diffrn_reflns_limit_l_min -17
_diffrn_reflns_number 12006
_diffrn_reflns_theta_full 25.00
_diffrn_reflns_theta_max 25.00
_diffrn_reflns_theta_min 2.49
_diffrn_standards_number 0
_exptl_absorpt_coefficient_mu 6.404
_exptl_absorpt_correction_T_max 0.7401
_exptl_absorpt_correction_T_min 0.3607
_exptl_absorpt_correction_type numerical
_exptl_absorpt_process_details 'shape of crystal determined optically'
_exptl_crystal_colour yellow
_exptl_crystal_density_diffrn 1.899
_exptl_crystal_density_method 'not measured'
_exptl_crystal_description Plate
_exptl_crystal_F_000 1480
_exptl_crystal_size_max 0.20
_exptl_crystal_size_mid 0.15
_exptl_crystal_size_min 0.05
_refine_diff_density_max 1.721
_refine_diff_density_min -1.402
_refine_diff_density_rms 0.253
_refine_ls_extinction_method none
_refine_ls_goodness_of_fit_ref 0.890
_refine_ls_hydrogen_treatment constr
_refine_ls_matrix_type full
_refine_ls_number_parameters 166
_refine_ls_number_reflns 4763
_refine_ls_number_restraints 0
_refine_ls_restrained_S_all 0.890
_refine_ls_R_factor_all 0.1747
_refine_ls_R_factor_gt 0.0808
_refine_ls_shift/su_max 0.000
_refine_ls_shift/su_mean 0.000
_refine_ls_structure_factor_coef Fsqd
_refine_ls_weighting_details 'calc w=1/[\s^2^(Fo^2^)+(0.0452P)^2^+0.0000P] where P=(Fo^2^+2Fc^2^)/3'
_refine_ls_weighting_scheme calc
_refine_ls_wR_factor_gt 0.1491
_refine_ls_wR_factor_ref 0.1745
_reflns_number_gt 2305
_reflns_number_total 4763
_reflns_threshold_expression >2sigma(I)
_cod_data_source_file c6ra21756g2.cif
_cod_data_source_block khc806b
_cod_original_cell_volume 2709.1(9)
_cod_original_sg_symbol_H-M 'P 21/c'
_cod_database_code 7226692

loop_
_symmetry_equiv_pos_as_xyz
'x, y, z'
'-x, y+1/2, -z+1/2'
'-x, -y, -z'
'x, -y-1/2, z-1/2'

loop_
_atom_site_label
_atom_site_type_symbol
_atom_site_fract_x
_atom_site_fract_y
_atom_site_fract_z
_atom_site_U_iso_or_equiv
_atom_site_adp_type
_atom_site_occupancy
_atom_site_symmetry_multiplicity
_atom_site_calc_flag
_atom_site_refinement_flags
Pt1 Pt 0.34221(5) 0.89731(9) 0.79861(6) 0.0318(2) Uani 1 1 d .
I1 I 0.42390(10) 0.8444(2) 0.70094(11) 0.0619(6) Uani 1 1 d .
P1 P 0.2384(3) 1.0022(6) 0.7012(3) 0.0303(13) Uani 1 1 d .
O1 O 0.9953(13) 0.3480(16) 0.4816(14) 0.087(7) Uani 1 1 d .
O2 O 0.9752(11) 0.451(2) 0.6040(14) 0.093(7) Uani 1 1 d .
N1 N 0.4344(10) 0.799(2) 0.8987(12) 0.047(2) Uani 1 1 d .
C1 C 0.3074(15) 0.964(2) 0.8906(15) 0.046(2) Uani 1 1 d .
C2 C 0.2396(15) 1.048(2) 0.8861(15) 0.046(2) Uani 1 1 d .
H2 H 0.2010 1.0763 0.8367 0.055 Uiso 1 1 calc R
C3 C 0.2318(14) 1.088(2) 0.9589(13) 0.046(2) Uani 1 1 d .
H3 H 0.1844 1.1365 0.9566 0.055 Uiso 1 1 calc R
C4 C 0.2888(14) 1.059(2) 1.0310(14) 0.046(2) Uani 1 1 d .
H4 H 0.2836 1.0921 1.0781 0.055 Uiso 1 1 calc R
C5 C 0.3534(15) 0.982(2) 1.0329(15) 0.046(2) Uani 1 1 d .
H5 H 0.3931 0.9613 1.0832 0.055 Uiso 1 1 calc R
C6 C 0.3659(14) 0.931(2) 0.9672(14) 0.046(2) Uani 1 1 d .
C7 C 0.4344(13) 0.839(2) 0.9683(15) 0.047(2) Uani 1 1 d .
C8 C 0.4997(13) 0.791(2) 1.0399(15) 0.047(2) Uani 1 1 d .
H8 H 0.5042 0.8254 1.0902 0.056 Uiso 1 1 calc R
C9 C 0.5554(13) 0.693(2) 1.0333(15) 0.047(2) Uani 1 1 d .
H9 H 0.5960 0.6583 1.0799 0.056 Uiso 1 1 calc R
C10 C 0.5527(13) 0.646(2) 0.9615(14) 0.047(2) Uani 1 1 d .
H10 H 0.5909 0.5810 0.9561 0.056 Uiso 1 1 calc R
C11 C 0.4875(12) 0.701(2) 0.8947(15) 0.047(2) Uani 1 1 d .
H11 H 0.4814 0.6665 0.8439 0.056 Uiso 1 1 calc R
C12 C 0.2272(13) 0.970(3) 0.5932(15) 0.044(2) Uani 1 1 d .
C13 C 0.2440(12) 1.073(2) 0.5483(14) 0.044(2) Uani 1 1 d .
H13 H 0.2539 1.1664 0.5670 0.053 Uiso 1 1 calc R
C14 C 0.2461(13) 1.037(2) 0.4744(14) 0.044(2) Uani 1 1 d .
H14 H 0.2617 1.1045 0.4446 0.053 Uiso 1 1 calc R
C15 C 0.2259(12) 0.904(3) 0.4445(13) 0.044(2) Uani 1 1 d .
H15 H 0.2259 0.8835 0.3934 0.053 Uiso 1 1 calc R
C16 C 0.2059(13) 0.801(2) 0.4860(14) 0.044(2) Uani 1 1 d .
H16 H 0.1899 0.7114 0.4640 0.053 Uiso 1 1 calc R
C17 C 0.2098(13) 0.835(2) 0.5644(14) 0.044(2) Uani 1 1 d .
H17 H 0.2004 0.7640 0.5966 0.053 Uiso 1 1 calc R
C18 C 0.1347(13) 0.948(3) 0.6933(18) 0.058(3) Uani 1 1 d .
C19 C 0.1219(14) 0.847(3) 0.7423(18) 0.058(3) Uani 1 1 d .
H19 H 0.1675 0.8093 0.7830 0.069 Uiso 1 1 calc R
C20 C 0.0453(13) 0.800(3) 0.7344(18) 0.058(3) Uani 1 1 d .
H20 H 0.0385 0.7286 0.7678 0.069 Uiso 1 1 calc R
C21 C -0.0243(14) 0.863(3) 0.6725(16) 0.058(3) Uani 1 1 d .
H21 H -0.0779 0.8396 0.6673 0.069 Uiso 1 1 calc R
C22 C -0.0092(14) 0.965(3) 0.6185(18) 0.058(3) Uani 1 1 d .
H22 H -0.0533 1.0048 0.5768 0.069 Uiso 1 1 calc R
C23 C 0.0668(13) 1.000(3) 0.6281(18) 0.058(3) Uani 1 1 d .
H23 H 0.0759 1.0612 0.5911 0.069 Uiso 1 1 calc R
C24 C 0.2448(15) 1.194(2) 0.7134(16) 0.050(3) Uani 1 1 d .
C25 C 0.1798(14) 1.281(2) 0.7098(16) 0.050(3) Uani 1 1 d .
H25 H 0.1277 1.2417 0.6983 0.060 Uiso 1 1 calc R
C26 C 0.1906(14) 1.431(2) 0.7234(16) 0.050(3) Uani 1 1 d .
H26 H 0.1461 1.4883 0.7206 0.060 Uiso 1 1 calc R
C27 C 0.2662(13) 1.488(2) 0.7402(15) 0.050(3) Uani 1 1 d .
H27 H 0.2732 1.5855 0.7487 0.060 Uiso 1 1 calc R
C28 C 0.3340(14) 1.405(3) 0.7454(15) 0.050(3) Uani 1 1 d .
H28 H 0.3858 1.4460 0.7576 0.060 Uiso 1 1 calc R
C29 C 0.3223(14) 1.255(2) 0.7315(16) 0.050(3) Uani 1 1 d .
H29 H 0.3671 1.1980 0.7346 0.060 Uiso 1 1 calc R

loop_
_atom_site_aniso_label
_atom_site_aniso_U_11
_atom_site_aniso_U_22
_atom_site_aniso_U_33
_atom_site_aniso_U_23
_atom_site_aniso_U_13
_atom_site_aniso_U_12
Pt1 0.0343(4) 0.0333(4) 0.0244(4) -0.0011(5) 0.0068(3) 0.0019(5)
I1 0.0565(10) 0.0909(14) 0.0412(11) 0.0054(10) 0.0215(8) 0.0209(9)
P1 0.035(3) 0.031(3) 0.022(3) -0.002(2) 0.007(2) 0.002(2)
O1 0.110(15) 0.035(10) 0.101(19) -0.033(10) 0.021(13) -0.030(10)
O2 0.071(12) 0.124(18) 0.084(17) 0.019(14) 0.029(12) 0.005(12)
N1 0.043(5) 0.054(6) 0.031(6) 0.013(5) 0.001(4) 0.005(4)
C1 0.075(7) 0.040(6) 0.027(6) -0.013(5) 0.025(5) -0.009(5)
C2 0.075(7) 0.040(6) 0.027(6) -0.013(5) 0.025(5) -0.009(5)
C3 0.075(7) 0.040(6) 0.027(6) -0.013(5) 0.025(5) -0.009(5)
C4 0.075(7) 0.040(6) 0.027(6) -0.013(5) 0.025(5) -0.009(5)
C5 0.075(7) 0.040(6) 0.027(6) -0.013(5) 0.025(5) -0.009(5)
C6 0.075(7) 0.040(6) 0.027(6) -0.013(5) 0.025(5) -0.009(5)
C7 0.043(5) 0.054(6) 0.031(6) 0.013(5) 0.001(4) 0.005(4)
C8 0.043(5) 0.054(6) 0.031(6) 0.013(5) 0.001(4) 0.005(4)
C9 0.043(5) 0.054(6) 0.031(6) 0.013(5) 0.001(4) 0.005(4)
C10 0.043(5) 0.054(6) 0.031(6) 0.013(5) 0.001(4) 0.005(4)
C11 0.043(5) 0.054(6) 0.031(6) 0.013(5) 0.001(4) 0.005(4)
C12 0.046(5) 0.048(5) 0.032(6) 0.000(5) 0.008(4) 0.006(5)
C13 0.046(5) 0.048(5) 0.032(6) 0.000(5) 0.008(4) 0.006(5)
C14 0.046(5) 0.048(5) 0.032(6) 0.000(5) 0.008(4) 0.006(5)
C15 0.046(5) 0.048(5) 0.032(6) 0.000(5) 0.008(4) 0.006(5)
C16 0.046(5) 0.048(5) 0.032(6) 0.000(5) 0.008(4) 0.006(5)
C17 0.046(5) 0.048(5) 0.032(6) 0.000(5) 0.008(4) 0.006(5)
C18 0.042(5) 0.065(7) 0.067(9) -0.014(6) 0.021(5) -0.007(5)
C19 0.042(5) 0.065(7) 0.067(9) -0.014(6) 0.021(5) -0.007(5)
C20 0.042(5) 0.065(7) 0.067(9) -0.014(6) 0.021(5) -0.007(5)
C21 0.042(5) 0.065(7) 0.067(9) -0.014(6) 0.021(5) -0.007(5)
C22 0.042(5) 0.065(7) 0.067(9) -0.014(6) 0.021(5) -0.007(5)
C23 0.042(5) 0.065(7) 0.067(9) -0.014(6) 0.021(5) -0.007(5)
C24 0.057(6) 0.041(5) 0.051(7) -0.011(5) 0.019(5) -0.004(4)
C25 0.057(6) 0.041(5) 0.051(7) -0.011(5) 0.019(5) -0.004(4)
C26 0.057(6) 0.041(5) 0.051(7) -0.011(5) 0.019(5) -0.004(4)
C27 0.057(6) 0.041(5) 0.051(7) -0.011(5) 0.019(5) -0.004(4)
C28 0.057(6) 0.041(5) 0.051(7) -0.011(5) 0.019(5) -0.004(4)
C29 0.057(6) 0.041(5) 0.051(7) -0.011(5) 0.019(5) -0.004(4)

loop_
_atom_type_symbol
_atom_type_description
_atom_type_scat_dispersion_real
_atom_type_scat_dispersion_imag
_atom_type_scat_source
C C 0.0033 0.0016 'International Tables Vol C Tables 4.2.6.8 and 6.1.1.4'
H H 0.0000 0.0000 'International Tables Vol C Tables 4.2.6.8 and 6.1.1.4'
N N 0.0061 0.0033 'International Tables Vol C Tables 4.2.6.8 and 6.1.1.4'
P P 0.1023 0.0942 'International Tables Vol C Tables 4.2.6.8 and 6.1.1.4'
I I -0.4742 1.8119 'International Tables Vol C Tables 4.2.6.8 and 6.1.1.4'
Pt Pt -1.7033 8.3905 'International Tables Vol C Tables 4.2.6.8 and 6.1.1.4'
O O 0.0106 0.0060 'International Tables Vol C Tables 4.2.6.8 and 6.1.1.4'

loop_
_geom_angle_atom_site_label_1
_geom_angle_atom_site_label_2
_geom_angle_atom_site_label_3
_geom_angle
C1 Pt1 N1 79.3(9)
C1 Pt1 P1 95.5(7)
N1 Pt1 P1 174.5(5)
C1 Pt1 I1 165.2(7)
N1 Pt1 I1 92.8(5)
P1 Pt1 I1 92.73(15)
C24 P1 C18 107.4(11)
C24 P1 C12 105.2(12)
C18 P1 C12 98.5(12)
C24 P1 Pt1 110.4(9)
C18 P1 Pt1 115.7(10)
C12 P1 Pt1 118.4(7)
C7 N1 C11 120(2)
C7 N1 Pt1 114.1(15)
C11 N1 Pt1 125.7(16)
C2 C1 C6 119(2)
C2 C1 Pt1 128.3(18)
C6 C1 Pt1 112.8(17)
C1 C2 C3 118(2)
C1 C2 H2 121.2
C3 C2 H2 121.2
C4 C3 C2 123(2)
C4 C3 H3 118.4
C2 C3 H3 118.4
C5 C4 C3 117(2)
C5 C4 H4 121.3
C3 C4 H4 121.3
C4 C5 C6 125(2)
C4 C5 H5 117.5
C6 C5 H5 117.5
C5 C6 C1 118(2)
C5 C6 C7 126(2)
C1 C6 C7 116(2)
N1 C7 C8 118(2)
N1 C7 C6 116(2)
C8 C7 C6 125(2)
C9 C8 C7 119(2)
C9 C8 H8 120.3
C7 C8 H8 120.3
C10 C9 C8 122(2)
C10 C9 H9 119.1
C8 C9 H9 119.1
C9 C10 C11 115(2)
C9 C10 H10 122.6
C11 C10 H10 122.6
N1 C11 C10 125(2)
N1 C11 H11 117.6
C10 C11 H11 117.6
C13 C12 C17 121(2)
C13 C12 P1 121.6(18)
C17 C12 P1 117.4(18)
C12 C13 C14 118(2)
C12 C13 H13 120.8
C14 C13 H13 120.8
C15 C14 C13 121(2)
C15 C14 H14 119.6
C13 C14 H14 119.6
C16 C15 C14 122(2)
C16 C15 H15 119.0
C14 C15 H15 119.0
C15 C16 C17 117(2)
C15 C16 H16 121.3
C17 C16 H16 121.3
C12 C17 C16 120(2)
C12 C17 H17 119.9
C16 C17 H17 119.9
C19 C18 C23 119(2)
C19 C18 P1 122(2)
C23 C18 P1 118(2)
C18 C19 C20 123(3)
C18 C19 H19 118.4
C20 C19 H19 118.4
C19 C20 C21 117(3)
C19 C20 H20 121.3
C21 C20 H20 121.3
C20 C21 C22 119(2)
C20 C21 H21 120.7
C22 C21 H21 120.7
C23 C22 C21 120(3)
C23 C22 H22 120.0
C21 C22 H22 120.0
C22 C23 C18 121(3)
C22 C23 H23 119.3
C18 C23 H23 119.3
C25 C24 C29 118(2)
C25 C24 P1 125.0(17)
C29 C24 P1 116.9(18)
C24 C25 C26 122(2)
C24 C25 H25 119.2
C26 C25 H25 119.2
C27 C26 C25 119(2)
C27 C26 H26 120.5
C25 C26 H26 120.5
C26 C27 C28 122(2)
C26 C27 H27 119.0
C28 C27 H27 119.0
C27 C28 C29 118(2)
C27 C28 H28 120.8
C29 C28 H28 120.8
C24 C29 C28 121(2)
C24 C29 H29 119.6
C28 C29 H29 119.6

loop_
_geom_bond_atom_site_label_1
_geom_bond_atom_site_label_2
_geom_bond_distance
Pt1 C1 2.04(2)
Pt1 N1 2.126(18)
Pt1 P1 2.225(6)
Pt1 I1 2.6672(19)
P1 C24 1.81(2)
P1 C18 1.83(2)
P1 C12 1.89(2)
N1 C7 1.30(3)
N1 C11 1.32(3)
C1 C2 1.40(3)
C1 C6 1.41(3)
C2 C3 1.40(3)
C2 H2 0.9300
C3 C4 1.33(3)
C3 H3 0.9300
C4 C5 1.33(3)
C4 H4 0.9300
C5 C6 1.36(3)
C5 H5 0.9300
C6 C7 1.46(3)
C7 C8 1.44(3)
C8 C9 1.37(3)
C8 H8 0.9300
C9 C10 1.34(3)
C9 H9 0.9300
C10 C11 1.41(3)
C10 H10 0.9300
C11 H11 0.9300
C12 C13 1.36(3)
C12 C17 1.36(3)
C13 C14 1.37(3)
C13 H13 0.9300
C14 C15 1.35(3)
C14 H14 0.9300
C15 C16 1.34(3)
C15 H15 0.9300
C16 C17 1.41(3)
C16 H16 0.9300
C17 H17 0.9300
C18 C19 1.36(3)
C18 C23 1.41(4)
C19 C20 1.36(3)
C19 H19 0.9300
C20 C21 1.44(3)
C20 H20 0.9300
C21 C22 1.45(3)
C21 H21 0.9300
C22 C23 1.31(3)
C22 H22 0.9300
C23 H23 0.9300
C24 C25 1.38(3)
C24 C29 1.39(3)
C25 C26 1.43(3)
C25 H25 0.9300
C26 C27 1.35(3)
C26 H26 0.9300
C27 C28 1.39(3)
C27 H27 0.9300
C28 C29 1.43(3)
C28 H28 0.9300
C29 H29 0.9300

loop_
_geom_torsion_atom_site_label_1
_geom_torsion_atom_site_label_2
_geom_torsion_atom_site_label_3
_geom_torsion_atom_site_label_4
_geom_torsion
C1 Pt1 P1 C24 63.8(11)
N1 Pt1 P1 C24 83(6)
I1 Pt1 P1 C24 -103.8(9)
C1 Pt1 P1 C18 -58.4(11)
N1 Pt1 P1 C18 -39(6)
I1 Pt1 P1 C18 134.0(9)
C1 Pt1 P1 C12 -174.9(10)
N1 Pt1 P1 C12 -155(6)
I1 Pt1 P1 C12 17.5(8)
C1 Pt1 N1 C7 -9.2(16)
P1 Pt1 N1 C7 -29(7)
I1 Pt1 N1 C7 158.2(15)
C1 Pt1 N1 C11 169.0(18)
P1 Pt1 N1 C11 149(5)
I1 Pt1 N1 C11 -23.6(17)
N1 Pt1 C1 C2 -178(2)
P1 Pt1 C1 C2 0(2)
I1 Pt1 C1 C2 123(3)
N1 Pt1 C1 C6 8.9(15)
P1 Pt1 C1 C6 -173.0(15)
I1 Pt1 C1 C6 -50(4)
C6 C1 C2 C3 -3(3)
Pt1 C1 C2 C3 -175.8(16)
C1 C2 C3 C4 6(3)
C2 C3 C4 C5 -4(3)
C3 C4 C5 C6 0(3)
C4 C5 C6 C1 2(3)
C4 C5 C6 C7 -177(2)
C2 C1 C6 C5 0(3)
Pt1 C1 C6 C5 173.6(16)
C2 C1 C6 C7 178.4(19)
Pt1 C1 C6 C7 -8(2)
C11 N1 C7 C8 8(3)
Pt1 N1 C7 C8 -173.5(16)
C11 N1 C7 C6 -170.9(18)
Pt1 N1 C7 C6 7(2)
C5 C6 C7 N1 178(2)
C1 C6 C7 N1 0(3)
C5 C6 C7 C8 -1(3)
C1 C6 C7 C8 -179(2)
N1 C7 C8 C9 -6(3)
C6 C7 C8 C9 173(2)
C7 C8 C9 C10 3(3)
C8 C9 C10 C11 -2(3)
C7 N1 C11 C10 -8(3)
Pt1 N1 C11 C10 174.4(17)
C9 C10 C11 N1 4(3)
C24 P1 C12 C13 15(2)
C18 P1 C12 C13 126.0(19)
Pt1 P1 C12 C13 -108.6(17)
C24 P1 C12 C17 -171.3(18)
C18 P1 C12 C17 -60.6(19)
Pt1 P1 C12 C17 64.8(19)
C17 C12 C13 C14 -2(3)
P1 C12 C13 C14 170.8(16)
C12 C13 C14 C15 5(3)
C13 C14 C15 C16 -2(3)
C14 C15 C16 C17 -3(3)
C13 C12 C17 C16 -2(3)
P1 C12 C17 C16 -175.9(15)
C15 C16 C17 C12 5(3)
C24 P1 C18 C19 -126(2)
C12 P1 C18 C19 125(2)
Pt1 P1 C18 C19 -2(2)
C24 P1 C18 C23 62(2)
C12 P1 C18 C23 -47(2)
Pt1 P1 C18 C23 -173.9(17)
C23 C18 C19 C20 -4(4)
P1 C18 C19 C20 -176.0(19)
C18 C19 C20 C21 -2(4)
C19 C20 C21 C22 5(4)
C20 C21 C22 C23 -2(4)
C21 C22 C23 C18 -4(4)
C19 C18 C23 C22 7(4)
P1 C18 C23 C22 179.3(19)
C18 P1 C24 C25 -5(3)
C12 P1 C24 C25 99(2)
Pt1 P1 C24 C25 -132(2)
C18 P1 C24 C29 172(2)
C12 P1 C24 C29 -84(2)
Pt1 P1 C24 C29 45(2)
C29 C24 C25 C26 1(4)
P1 C24 C25 C26 177(2)
C24 C25 C26 C27 0(4)
C25 C26 C27 C28 -1(4)
C26 C27 C28 C29 1(4)
C25 C24 C29 C28 0(4)
P1 C24 C29 C28 -178(2)
C27 C28 C29 C24 0(4)
